data_2244240
loop_
_publ_author_name
'Wappelhorst, Jan Frederick'
'Wattenberg, Jonathan'
'Strohmann, Carsten'

_publ_section_title
;
 Crystal structure of
 trimeth-yl({tris-[(phenyl-sulfan-yl)meth-yl]sil-yl}meth-oxy)silane and
 Hirshfeld surface analysis of 3-bromo-2,2-bis-(bromo-meth-yl)propan-1-ol.
;
_journal_coeditor_code VM2278
_journal_issue 'Pt 4'
_journal_name_full 'Acta crystallographica. Section E, Crystallographic communications'
_journal_page_first 323
_journal_page_last 327
_journal_paper_doi 10.1107/S205698902300227X
_journal_volume 79
_journal_year 2023
_chemical_formula_iupac 'C26 H32 O S3 Si'
_chemical_formula_moiety 'C26 H32 O S3 Si'
_chemical_formula_sum 'C26 H32 O S3 Si'
_chemical_formula_weight 484.78
_chemical_name_systematic
;
Trimethyl({tris[(phenylsulfanyl)methyl]silyl}methoxy)silane
;
_space_group_crystal_system monoclinic
_space_group_IT_number 15
_space_group_name_Hall '-C 2yc'
_space_group_name_H-M_alt 'C 1 2/c 1'
_atom_sites_solution_hydrogens mixed
_atom_sites_solution_primary dual
_audit_creation_method
;
Olex2 1.3
(compiled 2020.11.12 svn.r5f609507 for OlexSys, GUI svn.r6226)
;
_cell_angle_alpha 90
_cell_angle_beta 96.939(2)
_cell_angle_gamma 90
_cell_formula_units_Z 8
_cell_length_a 27.0415(12)
_cell_length_b 6.9329(3)
_cell_length_c 27.7963(14)
_cell_measurement_reflns_used 9874
_cell_measurement_temperature 100.0
_cell_measurement_theta_max 31.03
_cell_measurement_theta_min 2.24
_cell_volume 5173.0(4)
_computing_cell_refinement
;
SAINT V8.38A (Bruker, 2018)
;
_computing_data_reduction
;
SAINT V8.38A (Bruker, 2018)
;
_computing_molecular_graphics
;
Olex2 1.3 (Dolomanov <i>et al.</i>,  2009)
;
_computing_publication_material
;
Olex2 1.3 (Dolomanov <i>et al.</i>,  2009)
;
_computing_structure_refinement
;
<i>SHELXL2014/7</i> (Sheldrick, 2015b)
;
_computing_structure_solution
;
<i>SHELXT</i>  (Sheldrick, 2015a)
;
_diffrn_ambient_temperature 100.0
_diffrn_detector 'Bruker D8 VENTURE area detector'
_diffrn_detector_area_resol_mean 10.4167
_diffrn_measured_fraction_theta_full 0.999
_diffrn_measured_fraction_theta_max 0.998
_diffrn_measurement_device 'four-circle diffractometer'
_diffrn_measurement_device_type 'Bruker D8 VENTURE'
_diffrn_measurement_method '\f and \w scans'
_diffrn_radiation_monochromator 'HELIOS mirror optics'
_diffrn_radiation_probe x-ray
_diffrn_radiation_type MoK\a
_diffrn_radiation_wavelength 0.71073
_diffrn_reflns_av_R_equivalents 0.0353
_diffrn_reflns_av_unetI/netI 0.0282
_diffrn_reflns_limit_h_max 39
_diffrn_reflns_limit_h_min -39
_diffrn_reflns_limit_k_max 10
_diffrn_reflns_limit_k_min -10
_diffrn_reflns_limit_l_max 40
_diffrn_reflns_limit_l_min -40
_diffrn_reflns_number 40629
_diffrn_reflns_theta_full 25.242
_diffrn_reflns_theta_max 31.049
_diffrn_reflns_theta_min 2.241
_diffrn_source 'microfocus sealed X-ray tube'
_diffrn_source_current 1.0
_diffrn_source_power 0.05
_diffrn_source_voltage 50.0
_diffrn_standards_number 0
_exptl_absorpt_coefficient_mu 0.349
_exptl_absorpt_correction_T_max 0.7462
_exptl_absorpt_correction_T_min 0.6714
_exptl_absorpt_correction_type multi-scan
_exptl_absorpt_process_details
;
(SADABS; Krause <i>et al.</i>,  2015)
;
_exptl_crystal_colour 'clear colourless'
_exptl_crystal_density_diffrn 1.245
_exptl_crystal_description block
_exptl_crystal_F_000 2064
_exptl_crystal_size_max 0.619
_exptl_crystal_size_mid 0.562
_exptl_crystal_size_min 0.457
_refine_diff_density_max 0.355
_refine_diff_density_min -0.241
_refine_ls_extinction_method none
_refine_ls_goodness_of_fit_ref 1.031
_refine_ls_hydrogen_treatment mixed
_refine_ls_matrix_type full
_refine_ls_number_parameters 340
_refine_ls_number_reflns 8253
_refine_ls_number_restraints 0
_refine_ls_restrained_S_all 1.031
_refine_ls_R_factor_all 0.0424
_refine_ls_R_factor_gt 0.0319
_refine_ls_shift/su_max 0.003
_refine_ls_shift/su_mean 0.000
_refine_ls_structure_factor_coef Fsqd
_refine_ls_weighting_details 'w=1/[\s^2^(Fo^2^)+(0.0273P)^2^+3.6217P] where P=(Fo^2^+2Fc^2^)/3'
_refine_ls_weighting_scheme calc
_refine_ls_wR_factor_gt 0.0711
_refine_ls_wR_factor_ref 0.0773
_reflns_number_gt 6927
_reflns_number_total 8253
_reflns_threshold_expression 'I > 2\s(I)'
_cod_data_source_file vm2278sup1.cif
_cod_data_source_block 3
_cod_depositor_comments 'Adding full bibliography for 2244239--2244240.cif.'
_cod_database_code 2244240
_cod_database_fobs_code 2244240
_shelx_space_group_comment
;
The symmetry employed for this shelxl refinement is uniquely defined
by the following loop, which should always be used as a source of
symmetry information in preference to the above space-group names.
They are only intended as comments.
;
_shelx_estimated_absorpt_t_min 0.813
_shelx_estimated_absorpt_t_max 0.857

loop_
_space_group_symop_operation_xyz
'x, y, z'
'-x, y, -z+1/2'
'x+1/2, y+1/2, z'
'-x+1/2, y+1/2, -z+1/2'
'-x, -y, -z'
'x, -y, z-1/2'
'-x+1/2, -y+1/2, -z'
'x+1/2, -y+1/2, z-1/2'

loop_
_atom_site_type_symbol
_atom_site_label
_atom_site_fract_x
_atom_site_fract_y
_atom_site_fract_z
_atom_site_U_iso_or_equiv
_atom_site_adp_type
_atom_site_calc_flag
_atom_site_occupancy
_atom_site_disorder_assembly
_atom_site_disorder_group
S S1 0.29397(2) 0.49136(4) 0.53826(2) 0.01817(6) Uani d 1 . .
S S2 0.20238(2) 0.78150(4) 0.58269(2) 0.02262(6) Uani d 1 . .
S S3 0.31216(2) 1.14605(4) 0.66285(2) 0.02538(7) Uani d 1 . .
C C8 0.30483(4) 0.80744(14) 0.60358(4) 0.01565(18) Uani d 1 . .
C C7 0.30656(4) 0.74642(14) 0.55036(4) 0.01713(18) Uani d 1 . .
H H7A 0.3399 0.7775 0.5412 0.021 Uiso calc 1 . .
H H7B 0.2819 0.8238 0.5294 0.021 Uiso calc 1 . .
C C9 0.25831(4) 0.72995(14) 0.62389(4) 0.01716(18) Uani d 1 . .
H H9A 0.2556 0.7904 0.6557 0.021 Uiso calc 1 . .
H H9B 0.2615 0.5889 0.6288 0.021 Uiso calc 1 . .
C C16 0.30594(4) 1.02993(15) 0.60364(4) 0.0201(2) Uani d 1 . .
H H16A 0.2749 1.0768 0.5848 0.024 Uiso calc 1 . .
H H16B 0.3340 1.0724 0.5864 0.024 Uiso calc 1 . .
C C1 0.34951(4) 0.39457(15) 0.52076(4) 0.0198(2) Uani d 1 . .
C C23 0.34988(4) 0.72598(16) 0.63568(4) 0.01953(19) Uani d 1 . .
C C15 0.16005(4) 0.70047(17) 0.66701(4) 0.0246(2) Uani d 1 . .
H H15 0.1914 0.6503 0.6805 0.029 Uiso calc 1 . .
C C2 0.34409(5) 0.23215(16) 0.49074(4) 0.0250(2) Uani d 1 . .
H H2 0.3117 0.1857 0.4793 0.030 Uiso calc 1 . .
C C6 0.39722(4) 0.46279(18) 0.53680(4) 0.0277(2) Uani d 1 . .
H H6 0.4014 0.5728 0.5573 0.033 Uiso calc 1 . .
C C17 0.25090(5) 1.14867(15) 0.67960(4) 0.0255(2) Uani d 1 . .
C C10 0.15440(4) 0.77326(17) 0.62029(4) 0.0230(2) Uani d 1 . .
C C22 0.24394(5) 1.07987(17) 0.72557(4) 0.0300(3) Uani d 1 . .
H H22 0.2712 1.0258 0.7459 0.036 Uiso calc 1 . .
C C18 0.21056(5) 1.22418(17) 0.64960(5) 0.0307(3) Uani d 1 . .
H H18 0.2150 1.2712 0.6183 0.037 Uiso calc 1 . .
C C14 0.12017(5) 0.7002(2) 0.69433(5) 0.0330(3) Uani d 1 . .
H H14 0.1245 0.6515 0.7265 0.040 Uiso calc 1 . .
C C3 0.38577(5) 0.13854(18) 0.47757(5) 0.0332(3) Uani d 1 . .
H H3 0.3818 0.0272 0.4576 0.040 Uiso calc 1 . .
C C21 0.19743(6) 1.09037(19) 0.74155(5) 0.0375(3) Uani d 1 . .
H H21 0.1930 1.0455 0.7730 0.045 Uiso calc 1 . .
C C5 0.43855(5) 0.3689(2) 0.52267(5) 0.0371(3) Uani d 1 . .
H H5 0.4710 0.4167 0.5332 0.044 Uiso calc 1 . .
C C11 0.10797(4) 0.8453(2) 0.60058(5) 0.0355(3) Uani d 1 . .
H H11 0.1036 0.8962 0.5686 0.043 Uiso calc 1 . .
C C4 0.43306(5) 0.2064(2) 0.49342(5) 0.0377(3) Uani d 1 . .
H H4 0.4615 0.1422 0.4843 0.045 Uiso calc 1 . .
C C20 0.15751(6) 1.16595(19) 0.71180(6) 0.0414(3) Uani d 1 . .
H H20 0.1257 1.1738 0.7229 0.050 Uiso calc 1 . .
C C19 0.16397(5) 1.23047(19) 0.66560(6) 0.0384(3) Uani d 1 . .
H H19 0.1363 1.2792 0.6449 0.046 Uiso calc 1 . .
C C13 0.07437(5) 0.7706(3) 0.67479(6) 0.0442(4) Uani d 1 . .
H H13 0.0471 0.7701 0.6934 0.053 Uiso calc 1 . .
C C12 0.06846(5) 0.8419(3) 0.62797(6) 0.0482(4) Uani d 1 . .
H H12 0.0368 0.8892 0.6144 0.058 Uiso calc 1 . .
Si Si1' 0.44785(2) 0.8553(2) 0.64956(3) 0.0190(2) Uani d 0.491(3) A 1
Si Si1 0.44762(2) 0.7677(2) 0.65917(3) 0.0212(2) Uani d 0.509(3) A 2
C C26' 0.49264(14) 0.8897(5) 0.60512(14) 0.0309(7) Uani d 0.491(3) A 1
H H26A 0.4950 0.7705 0.5866 0.046 Uiso calc 0.491(3) A 1
H H26B 0.5254 0.9218 0.6222 0.046 Uiso calc 0.491(3) A 1
H H26C 0.4812 0.9949 0.5830 0.046 Uiso calc 0.491(3) A 1
C C25 0.45259(9) 0.5178(4) 0.68366(9) 0.0302(6) Uani d 0.509(3) A 2
H H25A 0.4263 0.4959 0.7044 0.045 Uiso calc 0.509(3) A 2
H H25B 0.4852 0.5003 0.7027 0.045 Uiso calc 0.509(3) A 2
H H25C 0.4489 0.4254 0.6568 0.045 Uiso calc 0.509(3) A 2
C C26 0.49628(13) 0.8198(6) 0.61941(14) 0.0355(7) Uani d 0.509(3) A 2
H H26D 0.4953 0.7212 0.5941 0.053 Uiso calc 0.509(3) A 2
H H26E 0.5291 0.8190 0.6387 0.053 Uiso calc 0.509(3) A 2
H H26F 0.4902 0.9469 0.6044 0.053 Uiso calc 0.509(3) A 2
C C24 0.44964(10) 0.9441(4) 0.70963(9) 0.0321(6) Uani d 0.509(3) A 2
H H24A 0.4819 0.9348 0.7298 0.048 Uiso calc 0.509(3) A 2
H H24B 0.4228 0.9157 0.7293 0.048 Uiso calc 0.509(3) A 2
H H24C 0.4453 1.0748 0.6964 0.048 Uiso calc 0.509(3) A 2
C C24' 0.44206(10) 1.0777(4) 0.68546(11) 0.0341(7) Uani d 0.491(3) A 1
H H24D 0.4307 1.1841 0.6637 0.051 Uiso calc 0.491(3) A 1
H H24E 0.4745 1.1101 0.7032 0.051 Uiso calc 0.491(3) A 1
H H24F 0.4179 1.0565 0.7085 0.051 Uiso calc 0.491(3) A 1
C C25' 0.46508(10) 0.6452(4) 0.68981(11) 0.0346(7) Uani d 0.491(3) A 1
H H25D 0.4425 0.6380 0.7148 0.052 Uiso calc 0.491(3) A 1
H H25E 0.4994 0.6607 0.7053 0.052 Uiso calc 0.491(3) A 1
H H25F 0.4625 0.5264 0.6706 0.052 Uiso calc 0.491(3) A 1
O O1' 0.3933(5) 0.813(2) 0.6162(5) 0.0183(11) Uani d 0.491(3) A 1
O O1 0.3954(5) 0.788(2) 0.6234(5) 0.0193(11) Uani d 0.509(3) A 2
H H23A 0.3479(5) 0.7632(18) 0.6703(5) 0.021(3) Uiso d 1 . .
H H23B 0.3497(5) 0.5849(19) 0.6332(5) 0.019(3) Uiso d 1 . .

loop_
_atom_site_aniso_label
_atom_site_aniso_U_11
_atom_site_aniso_U_22
_atom_site_aniso_U_33
_atom_site_aniso_U_12
_atom_site_aniso_U_13
_atom_site_aniso_U_23
S1 0.01888(11) 0.01749(11) 0.01825(12) -0.00061(9) 0.00277(9) -0.00230(9)
S2 0.01735(11) 0.03543(15) 0.01493(12) 0.00120(10) 0.00136(9) -0.00211(10)
S3 0.03324(15) 0.02129(12) 0.02207(13) -0.00472(11) 0.00528(11) -0.00615(10)
C8 0.0167(4) 0.0162(4) 0.0140(4) -0.0005(3) 0.0020(3) 0.0005(3)
C7 0.0191(4) 0.0170(4) 0.0153(4) -0.0002(4) 0.0022(3) -0.0002(3)
C9 0.0182(4) 0.0189(4) 0.0145(4) -0.0010(4) 0.0025(3) -0.0002(3)
C16 0.0264(5) 0.0174(4) 0.0174(5) -0.0018(4) 0.0058(4) -0.0006(4)
C1 0.0234(5) 0.0207(5) 0.0156(5) 0.0035(4) 0.0030(4) -0.0004(4)
C23 0.0178(4) 0.0226(5) 0.0177(5) 0.0000(4) 0.0004(4) -0.0010(4)
C15 0.0225(5) 0.0276(5) 0.0244(5) -0.0024(4) 0.0061(4) -0.0026(4)
C2 0.0308(6) 0.0227(5) 0.0225(5) -0.0004(4) 0.0063(4) -0.0040(4)
C6 0.0228(5) 0.0340(6) 0.0255(6) 0.0040(5) 0.0001(4) -0.0091(5)
C17 0.0377(6) 0.0157(4) 0.0246(5) -0.0008(4) 0.0103(5) -0.0049(4)
C10 0.0180(5) 0.0295(5) 0.0219(5) -0.0023(4) 0.0039(4) -0.0065(4)
C22 0.0471(7) 0.0225(5) 0.0218(6) -0.0035(5) 0.0095(5) -0.0062(4)
C18 0.0409(7) 0.0192(5) 0.0336(7) 0.0043(5) 0.0113(5) 0.0003(4)
C14 0.0299(6) 0.0432(7) 0.0281(6) -0.0080(5) 0.0129(5) -0.0038(5)
C3 0.0426(7) 0.0280(6) 0.0306(6) 0.0054(5) 0.0102(5) -0.0072(5)
C21 0.0580(9) 0.0275(6) 0.0313(7) -0.0067(6) 0.0229(6) -0.0097(5)
C5 0.0230(6) 0.0510(8) 0.0368(7) 0.0078(6) 0.0021(5) -0.0108(6)
C11 0.0206(5) 0.0593(9) 0.0259(6) 0.0044(6) 0.0005(4) -0.0050(6)
C4 0.0347(7) 0.0446(7) 0.0347(7) 0.0163(6) 0.0080(5) -0.0067(6)
C20 0.0495(8) 0.0259(6) 0.0546(9) -0.0009(6) 0.0302(7) -0.0126(6)
C19 0.0403(7) 0.0246(6) 0.0522(9) 0.0087(5) 0.0130(6) -0.0040(6)
C13 0.0212(6) 0.0742(11) 0.0396(8) -0.0059(6) 0.0136(5) -0.0133(7)
C12 0.0183(6) 0.0866(12) 0.0394(8) 0.0053(7) 0.0028(5) -0.0113(8)
Si1' 0.0157(3) 0.0224(5) 0.0190(3) -0.0008(3) 0.0016(2) -0.0026(3)
Si1 0.0166(3) 0.0259(6) 0.0208(3) -0.0004(3) 0.0014(2) -0.0031(3)
C26' 0.0251(13) 0.0358(18) 0.0338(18) -0.0041(13) 0.0118(12) -0.0020(13)
C25 0.0293(12) 0.0294(13) 0.0315(13) 0.0064(10) 0.0017(10) 0.0022(10)
C26 0.0256(13) 0.042(2) 0.041(2) -0.0075(14) 0.0115(13) -0.0063(14)
C24 0.0323(12) 0.0354(13) 0.0272(12) -0.0013(10) -0.0024(9) -0.0072(10)
C24' 0.0216(11) 0.0366(14) 0.0437(16) -0.0031(10) 0.0021(10) -0.0184(12)
C25' 0.0277(12) 0.0378(16) 0.0373(15) 0.0041(11) -0.0003(10) 0.0125(12)
O1' 0.0127(13) 0.025(3) 0.016(3) -0.0020(18) -0.0013(17) 0.0021(18)
O1 0.0191(16) 0.022(3) 0.016(3) -0.0006(15) 0.0003(18) 0.0033(17)

loop_
_atom_type_symbol
_atom_type_description
_atom_type_scat_dispersion_real
_atom_type_scat_dispersion_imag
_atom_type_scat_source
C C 0.0033 0.0016 'International Tables Vol C Tables 4.2.6.8 and 6.1.1.4'
H H 0.0000 0.0000 'International Tables Vol C Tables 4.2.6.8 and 6.1.1.4'
O O 0.0106 0.0060 'International Tables Vol C Tables 4.2.6.8 and 6.1.1.4'
S S 0.1246 0.1234 'International Tables Vol C Tables 4.2.6.8 and 6.1.1.4'
Si Si 0.0817 0.0704 'International Tables Vol C Tables 4.2.6.8 and 6.1.1.4'

loop_
_geom_angle_atom_site_label_1
_geom_angle_atom_site_label_2
_geom_angle_atom_site_label_3
_geom_angle_site_symmetry_1
_geom_angle_site_symmetry_3
_geom_angle
_geom_angle_publ_flag
C1 S1 C7 . . 105.85(5) y
C10 S2 C9 . . 103.65(5) y
C17 S3 C16 . . 104.74(5) y
C9 C8 C7 . . 112.14(8) ?
C9 C8 C16 . . 111.46(8) ?
C16 C8 C7 . . 105.78(8) ?
C23 C8 C7 . . 110.11(8) ?
C23 C8 C9 . . 106.65(8) ?
C23 C8 C16 . . 110.77(8) ?
S1 C7 H7A . . 108.6 ?
S1 C7 H7B . . 108.6 ?
C8 C7 S1 . . 114.55(7) ?
C8 C7 H7A . . 108.6 ?
C8 C7 H7B . . 108.6 ?
H7A C7 H7B . . 107.6 ?
S2 C9 H9A . . 109.5 ?
S2 C9 H9B . . 109.5 ?
C8 C9 S2 . . 110.82(7) ?
C8 C9 H9A . . 109.5 ?
C8 C9 H9B . . 109.5 ?
H9A C9 H9B . . 108.1 ?
S3 C16 H16A . . 108.2 ?
S3 C16 H16B . . 108.2 ?
C8 C16 S3 . . 116.27(7) ?
C8 C16 H16A . . 108.2 ?
C8 C16 H16B . . 108.2 ?
H16A C16 H16B . . 107.4 ?
C2 C1 S1 . . 116.04(8) ?
C6 C1 S1 . . 124.56(8) ?
C6 C1 C2 . . 119.31(10) ?
C8 C23 H23A . . 109.5(7) ?
C8 C23 H23B . . 109.2(7) ?
O1' C23 C8 . . 104.4(4) ?
O1' C23 H23A . . 112.6(10) ?
O1' C23 H23B . . 112.1(10) ?
O1 C23 C8 . . 114.3(4) ?
O1 C23 H23A . . 108.0(10) ?
O1 C23 H23B . . 106.8(10) ?
H23A C23 H23B . . 108.9(11) ?
C10 C15 H15 . . 119.8 ?
C10 C15 C14 . . 120.49(11) ?
C14 C15 H15 . . 119.8 ?
C1 C2 H2 . . 119.9 ?
C3 C2 C1 . . 120.28(11) ?
C3 C2 H2 . . 119.9 ?
C1 C6 H6 . . 120.2 ?
C5 C6 C1 . . 119.65(11) ?
C5 C6 H6 . . 120.2 ?
C22 C17 S3 . . 118.00(10) ?
C18 C17 S3 . . 122.37(10) ?
C18 C17 C22 . . 119.57(12) ?
C15 C10 S2 . . 124.22(9) ?
C15 C10 C11 . . 119.28(11) ?
C11 C10 S2 . . 116.50(10) ?
C17 C22 H22 . . 119.9 ?
C21 C22 C17 . . 120.19(13) ?
C21 C22 H22 . . 119.9 ?
C17 C18 H18 . . 120.1 ?
C19 C18 C17 . . 119.75(13) ?
C19 C18 H18 . . 120.1 ?
C15 C14 H14 . . 119.9 ?
C13 C14 C15 . . 120.15(13) ?
C13 C14 H14 . . 119.9 ?
C2 C3 H3 . . 119.8 ?
C4 C3 C2 . . 120.38(12) ?
C4 C3 H3 . . 119.8 ?
C22 C21 H21 . . 119.9 ?
C20 C21 C22 . . 120.13(13) ?
C20 C21 H21 . . 119.9 ?
C6 C5 H5 . . 119.6 ?
C4 C5 C6 . . 120.88(12) ?
C4 C5 H5 . . 119.6 ?
C10 C11 H11 . . 120.2 ?
C12 C11 C10 . . 119.60(13) ?
C12 C11 H11 . . 120.2 ?
C3 C4 C5 . . 119.50(12) ?
C3 C4 H4 . . 120.3 ?
C5 C4 H4 . . 120.3 ?
C21 C20 H20 . . 120.1 ?
C21 C20 C19 . . 119.90(13) ?
C19 C20 H20 . . 120.1 ?
C18 C19 C20 . . 120.43(14) ?
C18 C19 H19 . . 119.8 ?
C20 C19 H19 . . 119.8 ?
C14 C13 H13 . . 120.2 ?
C14 C13 C12 . . 119.53(12) ?
C12 C13 H13 . . 120.2 ?
C11 C12 H12 . . 119.5 ?
C13 C12 C11 . . 120.94(13) ?
C13 C12 H12 . . 119.5 ?
C26' Si1' C24' . . 110.96(16) ?
C26' Si1' C25' . . 111.49(15) ?
C24' Si1' C25' . . 111.01(15) ?
O1' Si1' C26' . . 104.9(5) ?
O1' Si1' C24' . . 108.7(6) ?
O1' Si1' C25' . . 109.6(4) ?
C26 Si1 C25 . . 112.00(15) ?
C26 Si1 C24 . . 111.33(15) ?
C24 Si1 C25 . . 110.04(13) ?
O1 Si1 C25 . . 108.8(5) ?
O1 Si1 C26 . . 104.2(5) ?
O1 Si1 C24 . . 110.4(6) ?
Si1' C26' H26A . . 109.5 ?
Si1' C26' H26B . . 109.5 ?
Si1' C26' H26C . . 109.5 ?
H26A C26' H26B . . 109.5 ?
H26A C26' H26C . . 109.5 ?
H26B C26' H26C . . 109.5 ?
Si1 C25 H25A . . 109.5 ?
Si1 C25 H25B . . 109.5 ?
Si1 C25 H25C . . 109.5 ?
H25A C25 H25B . . 109.5 ?
H25A C25 H25C . . 109.5 ?
H25B C25 H25C . . 109.5 ?
Si1 C26 H26D . . 109.5 ?
Si1 C26 H26E . . 109.5 ?
Si1 C26 H26F . . 109.5 ?
H26D C26 H26E . . 109.5 ?
H26D C26 H26F . . 109.5 ?
H26E C26 H26F . . 109.5 ?
Si1 C24 H24A . . 109.5 ?
Si1 C24 H24B . . 109.5 ?
Si1 C24 H24C . . 109.5 ?
H24A C24 H24B . . 109.5 ?
H24A C24 H24C . . 109.5 ?
H24B C24 H24C . . 109.5 ?
Si1' C24' H24D . . 109.5 ?
Si1' C24' H24E . . 109.5 ?
Si1' C24' H24F . . 109.5 ?
H24D C24' H24E . . 109.5 ?
H24D C24' H24F . . 109.5 ?
H24E C24' H24F . . 109.5 ?
Si1' C25' H25D . . 109.5 ?
Si1' C25' H25E . . 109.5 ?
Si1' C25' H25F . . 109.5 ?
H25D C25' H25E . . 109.5 ?
H25D C25' H25F . . 109.5 ?
H25E C25' H25F . . 109.5 ?
C23 O1' Si1' . . 123.7(7) y
C23 O1 Si1 . . 123.6(7) y

loop_
_geom_bond_atom_site_label_1
_geom_bond_atom_site_label_2
_geom_bond_site_symmetry_2
_geom_bond_distance
_geom_bond_publ_flag
S1 C7 . 1.8244(10) y
S1 C1 . 1.7661(11) y
S2 C9 . 1.8188(10) ?
S2 C10 . 1.7625(12) y
S3 C16 . 1.8214(11) y
S3 C17 . 1.7742(13) y
C8 C7 . 1.5446(14) ?
C8 C9 . 1.5367(14) ?
C8 C16 . 1.5428(14) ?
C8 C23 . 1.5286(14) ?
C7 H7A . 0.9900 ?
C7 H7B . 0.9900 ?
C9 H9A . 0.9900 ?
C9 H9B . 0.9900 ?
C16 H16A . 0.9900 ?
C16 H16B . 0.9900 ?
C1 C2 . 1.3986(15) ?
C1 C6 . 1.3957(15) ?
O1 C23 . 1.384(15) y
O1' C23 . 1.479(14) y
C23 H23A . 1.004(14) ?
C23 H23B . 0.981(13) ?
C15 H15 . 0.9500 ?
C15 C10 . 1.3845(16) ?
C15 C14 . 1.3918(16) ?
C2 H2 . 0.9500 ?
C2 C3 . 1.3875(17) ?
C6 H6 . 0.9500 ?
C6 C5 . 1.3905(17) ?
C17 C22 . 1.3977(17) ?
C17 C18 . 1.3925(18) ?
C10 C11 . 1.3998(16) ?
C22 H22 . 0.9500 ?
C22 C21 . 1.3856(19) ?
C18 H18 . 0.9500 ?
C18 C19 . 1.3865(19) ?
C14 H14 . 0.9500 ?
C14 C13 . 1.380(2) ?
C3 H3 . 0.9500 ?
C3 C4 . 1.384(2) ?
C21 H21 . 0.9500 ?
C21 C20 . 1.381(2) ?
C5 H5 . 0.9500 ?
C5 C4 . 1.3864(19) ?
C11 H11 . 0.9500 ?
C11 C12 . 1.3850(19) ?
C4 H4 . 0.9500 ?
C20 H20 . 0.9500 ?
C20 C19 . 1.391(2) ?
C19 H19 . 0.9500 ?
C13 H13 . 0.9500 ?
C13 C12 . 1.383(2) ?
C12 H12 . 0.9500 ?
Si1' C26' . 1.847(4) ?
Si1' C24' . 1.853(3) ?
Si1' C25' . 1.861(3) ?
O1 Si1 . 1.632(12) y
O1' Si1' . 1.672(13) y
Si1 C25 . 1.861(3) ?
Si1 C26 . 1.853(4) ?
Si1 C24 . 1.856(3) ?
C26' H26A . 0.9800 ?
C26' H26B . 0.9800 ?
C26' H26C . 0.9800 ?
C25 H25A . 0.9800 ?
C25 H25B . 0.9800 ?
C25 H25C . 0.9800 ?
C26 H26D . 0.9800 ?
C26 H26E . 0.9800 ?
C26 H26F . 0.9800 ?
C24 H24A . 0.9800 ?
C24 H24B . 0.9800 ?
C24 H24C . 0.9800 ?
C24' H24D . 0.9800 ?
C24' H24E . 0.9800 ?
C24' H24F . 0.9800 ?
C25' H25D . 0.9800 ?
C25' H25E . 0.9800 ?
C25' H25F . 0.9800 ?

loop_
_geom_torsion_atom_site_label_1
_geom_torsion_atom_site_label_2
_geom_torsion_atom_site_label_3
_geom_torsion_atom_site_label_4
_geom_torsion_site_symmetry_1
_geom_torsion_site_symmetry_2
_geom_torsion_site_symmetry_3
_geom_torsion_site_symmetry_4
_geom_torsion
_geom_torsion_publ_flag
S1 C1 C2 C3 . . . . -175.92(10) ?
S1 C1 C6 C5 . . . . 176.56(10) ?
S2 C10 C11 C12 . . . . 179.49(12) ?
S3 C17 C22 C21 . . . . 175.84(9) ?
S3 C17 C18 C19 . . . . -176.99(9) ?
C8 C23 O1' Si1' . . . . 151.5(9) ?
C8 C23 O1 Si1 . . . . 163.9(8) ?
C7 S1 C1 C2 . . . . -153.61(8) ?
C7 S1 C1 C6 . . . . 29.86(11) ?
C7 C8 C9 S2 . . . . -49.35(10) ?
C7 C8 C16 S3 . . . . -172.59(7) ?
C7 C8 C23 O1' . . . . 60.9(7) ?
C7 C8 C23 O1 . . . . 60.3(8) ?
C9 S2 C10 C15 . . . . -12.64(11) ?
C9 S2 C10 C11 . . . . 167.62(10) ?
C9 C8 C7 S1 . . . . -47.38(10) ?
C9 C8 C16 S3 . . . . 65.28(10) ?
C9 C8 C23 O1' . . . . -177.2(7) ?
C9 C8 C23 O1 . . . . -177.8(8) ?
C16 S3 C17 C22 . . . . 129.90(9) ?
C16 S3 C17 C18 . . . . -53.05(11) ?
C16 C8 C7 S1 . . . . -169.08(7) ?
C16 C8 C9 S2 . . . . 69.04(9) ?
C16 C8 C23 O1' . . . . -55.8(7) ?
C16 C8 C23 O1 . . . . -56.3(8) ?
C1 S1 C7 C8 . . . . -115.70(7) ?
C1 C2 C3 C4 . . . . -0.9(2) ?
C1 C6 C5 C4 . . . . -1.0(2) ?
C23 C8 C7 S1 . . . . 71.19(9) ?
C23 C8 C9 S2 . . . . -169.94(7) ?
C23 C8 C16 S3 . . . . -53.29(11) ?
C15 C10 C11 C12 . . . . -0.3(2) ?
C15 C14 C13 C12 . . . . -0.2(2) ?
C2 C1 C6 C5 . . . . 0.14(18) ?
C2 C3 C4 C5 . . . . 0.1(2) ?
C6 C1 C2 C3 . . . . 0.80(18) ?
C6 C5 C4 C3 . . . . 0.9(2) ?
C17 S3 C16 C8 . . . . -81.99(9) ?
C17 C22 C21 C20 . . . . 1.09(18) ?
C17 C18 C19 C20 . . . . 1.48(19) ?
C10 S2 C9 C8 . . . . -157.51(7) ?
C10 C15 C14 C13 . . . . 0.8(2) ?
C10 C11 C12 C13 . . . . 0.9(2) ?
C22 C17 C18 C19 . . . . 0.02(17) ?
C22 C21 C20 C19 . . . . 0.4(2) ?
C18 C17 C22 C21 . . . . -1.30(17) ?
C14 C15 C10 S2 . . . . 179.72(10) ?
C14 C15 C10 C11 . . . . -0.55(18) ?
C14 C13 C12 C11 . . . . -0.6(3) ?
C21 C20 C19 C18 . . . . -1.7(2) ?
C26' Si1' O1' C23 . . . . 163.0(10) ?
C25 Si1 O1 C23 . . . . 47.9(13) ?
C26 Si1 O1 C23 . . . . 167.5(11) ?
C24 Si1 O1 C23 . . . . -72.9(12) ?
C24' Si1' O1' C23 . . . . -78.3(11) ?
C25' Si1' O1' C23 . . . . 43.2(13) ?
